data_4073196
loop_
_publ_author_name
'Reade, Steven P.'
'Nama, Devendrababu'
'Mahon, Mary F.'
'Pregosin, Paul S.'
'Whittlesey, Michael K.'

_publ_section_title
;
 Synthesis and Reactivity of Ru(PPh3)3(CO)HF and the N-Heterocyclic
 Carbene Derivatives Ru(NHC)(PPh3)2(CO)HF
;
_journal_issue 14
_journal_name_full Organometallics
_journal_page_first 3484
_journal_paper_doi 10.1021/om070164p
_journal_volume 26
_journal_year 2007
_chemical_formula_sum 'C46 H47 F N2 O P2 Ru'
_chemical_formula_weight 825.87
_chemical_name_systematic
;
 ?
;
_space_group_IT_number 15
_symmetry_cell_setting monoclinic
_symmetry_space_group_name_Hall '-C 2yc'
_symmetry_space_group_name_H-M 'C 1 2/c 1'
_atom_sites_solution_hydrogens geom
_atom_sites_solution_primary direct
_atom_sites_solution_secondary difmap
_audit_creation_method SHELXL-97
_cell_angle_alpha 90.00
_cell_angle_beta 112.962(1)
_cell_angle_gamma 90.00
_cell_formula_units_Z 4
_cell_length_a 23.5920(5)
_cell_length_b 9.9650(2)
_cell_length_c 18.0880(5)
_cell_measurement_reflns_used 32278
_cell_measurement_temperature 150(2)
_cell_measurement_theta_max 27.485
_cell_measurement_theta_min 2.910
_cell_volume 3915.44(16)
_computing_cell_refinement 'HKL Scalepack (Otwinowski & Minor 1997)'
_computing_data_reduction 'Denzo & Scalepack (Otwinowski & Minor, 1997)'
_computing_molecular_graphics 'ORTEX (P.McArdle, 1995)'
_computing_publication_material 'SHELXL-97/2 (Sheldrick,1997)'
_computing_structure_refinement 'SHELXL-97 (Sheldrick, 1997)'
_computing_structure_solution 'SHELXS-97 (Sheldrick, 1990)'
_diffrn_ambient_temperature 150(2)
_diffrn_measured_fraction_theta_full 0.992
_diffrn_measured_fraction_theta_max 0.992
_diffrn_measurement_device_type KappaCCD
_diffrn_measurement_method KappaCCD
_diffrn_radiation_monochromator graphite
_diffrn_radiation_source 'fine-focus sealed tube'
_diffrn_radiation_type MoK\a
_diffrn_radiation_wavelength 0.71073
_diffrn_reflns_av_R_equivalents 0.0499
_diffrn_reflns_av_sigmaI/netI 0.0421
_diffrn_reflns_limit_h_max 30
_diffrn_reflns_limit_h_min -30
_diffrn_reflns_limit_k_max 12
_diffrn_reflns_limit_k_min -12
_diffrn_reflns_limit_l_max 23
_diffrn_reflns_limit_l_min -23
_diffrn_reflns_number 23475
_diffrn_reflns_theta_full 27.47
_diffrn_reflns_theta_max 27.47
_diffrn_reflns_theta_min 3.57
_exptl_absorpt_coefficient_mu 0.525
_exptl_absorpt_correction_T_max 0.90
_exptl_absorpt_correction_T_min 0.86
_exptl_absorpt_correction_type multi-scan
_exptl_absorpt_process_details
;
 ?
;
_exptl_crystal_colour Colourless
_exptl_crystal_density_diffrn 1.401
_exptl_crystal_density_method 'not measured'
_exptl_crystal_description Block
_exptl_crystal_F_000 1712
_exptl_crystal_size_max 0.20
_exptl_crystal_size_mid 0.10
_exptl_crystal_size_min 0.10
_refine_diff_density_max 0.364
_refine_diff_density_min -0.594
_refine_diff_density_rms 0.098
_refine_ls_extinction_coef 0.00217(19)
_refine_ls_extinction_expression Fc^*^=kFc[1+0.001xFc^2^\l^3^/sin(2\q)]^-1/4^
_refine_ls_extinction_method SHELXL
_refine_ls_goodness_of_fit_ref 1.253
_refine_ls_hydrogen_treatment mixed
_refine_ls_matrix_type full
_refine_ls_number_parameters 260
_refine_ls_number_reflns 4448
_refine_ls_number_restraints 3
_refine_ls_restrained_S_all 1.252
_refine_ls_R_factor_all 0.0544
_refine_ls_R_factor_gt 0.0428
_refine_ls_shift/su_max 0.000
_refine_ls_shift/su_mean 0.000
_refine_ls_structure_factor_coef Fsqd
_refine_ls_weighting_details 'calc w=1/[\s^2^(Fo^2^)+(0.0000P)^2^+13.6315P] where P=(Fo^2^+2Fc^2^)/3'
_refine_ls_weighting_scheme calc
_refine_ls_wR_factor_gt 0.0917
_refine_ls_wR_factor_ref 0.0949
_reflns_number_gt 3874
_reflns_number_total 4448
_reflns_threshold_expression >2sigma(I)
_cod_data_source_file om070164p-file004.cif
_cod_data_source_block c:\x-ray\helix\h07mkw1\maxus\h07mkw1
_cod_depositor_comments
;
The following automatic conversions were performed:

'_symmetry_cell_setting' value 'Monoclinic' changed to 'monoclinic'
according to /home/saulius/struct/CIF-dictionaries/cif_core.dic
dictionary named 'cif_core.dic' version 2.4.1 from
2010-06-29.

'_exptl_absorpt_correction_type' value 'Multi-Scan'
changed to 'multi-scan' according to
/home/saulius/struct/CIF-dictionaries/cif_core.dic dictionary named
'cif_core.dic' version 2.4.1 from 2010-06-29.

Automatic conversion script
Id: cif_fix_values 1715 2011-07-08 13:25:40Z adriana 
;
_cod_original_sg_symbol_H-M C2/c
_cod_database_code 4073196

loop_
_symmetry_equiv_pos_as_xyz
'x, y, z'
'-x, y, -z+1/2'
'x+1/2, y+1/2, z'
'-x+1/2, y+1/2, -z+1/2'
'-x, -y, -z'
'x, -y, z-1/2'
'-x+1/2, -y+1/2, -z'
'x+1/2, -y+1/2, z-1/2'

loop_
_atom_site_label
_atom_site_type_symbol
_atom_site_fract_x
_atom_site_fract_y
_atom_site_fract_z
_atom_site_U_iso_or_equiv
_atom_site_adp_type
_atom_site_occupancy
_atom_site_symmetry_multiplicity
_atom_site_calc_flag
_atom_site_refinement_flags
_atom_site_disorder_assembly
_atom_site_disorder_group
Ru1 Ru 0.0000 0.21689(3) -0.2500 0.02327(13) Uani 1 2 d SD . .
P1 P 0.09910(3) 0.24116(7) -0.14865(4) 0.02346(19) Uani 1 1 d . A .
N1 N -0.03715(11) -0.0889(2) -0.23073(14) 0.0233(5) Uani 1 1 d . . .
C7 C 0.13523(14) 0.0823(3) -0.10477(18) 0.0274(7) Uani 1 1 d . . .
C19 C 0.10137(15) 0.3363(3) -0.06119(19) 0.0296(7) Uani 1 1 d . . .
C13 C 0.15910(14) 0.3266(3) -0.17227(18) 0.0273(7) Uani 1 1 d . . .
C2 C 0.0000 -0.0035(4) -0.2500 0.0221(8) Uani 1 2 d S . .
C4 C -0.08590(14) -0.0510(3) -0.20381(19) 0.0289(7) Uani 1 1 d . A .
H4A H -0.1223 -0.1086 -0.2314 0.035 Uiso 1 1 calc R . .
H4B H -0.0981 0.0430 -0.2199 0.035 Uiso 1 1 calc R . .
C3 C -0.02367(14) -0.2238(3) -0.23836(18) 0.0287(6) Uani 1 1 d . . .
C20 C 0.14182(16) 0.3044(4) 0.01652(19) 0.0350(8) Uani 1 1 d . A .
H20 H 0.1679 0.2283 0.0254 0.042 Uiso 1 1 calc R . .
C8 C 0.10100(17) -0.0019(3) -0.0762(2) 0.0383(8) Uani 1 1 d . A .
H8 H 0.0639 0.0303 -0.0736 0.046 Uiso 1 1 calc R . .
C16 C 0.25170(16) 0.4488(4) -0.2092(2) 0.0455(9) Uani 1 1 d . A .
H16 H 0.2827 0.4916 -0.2220 0.055 Uiso 1 1 calc R . .
C6 C -0.06064(17) -0.3375(3) -0.2263(2) 0.0425(9) Uani 1 1 d . . .
H6A H -0.0455 -0.4224 -0.2391 0.064 Uiso 1 1 calc R A .
H6C H -0.1040 -0.3258 -0.2618 0.064 Uiso 1 1 calc R . .
H6B H -0.0566 -0.3389 -0.1703 0.064 Uiso 1 1 calc R . .
C5 C -0.06747(17) -0.0636(4) -0.1138(2) 0.0409(9) Uani 1 1 d . . .
H5A H -0.0500 -0.1528 -0.0961 0.061 Uiso 1 1 calc R A .
H5C H -0.1038 -0.0510 -0.1009 0.061 Uiso 1 1 calc R . .
H5B H -0.0367 0.0051 -0.0863 0.061 Uiso 1 1 calc R . .
C12 C 0.19042(16) 0.0345(4) -0.1056(2) 0.0404(9) Uani 1 1 d . A .
H12 H 0.2155 0.0915 -0.1223 0.048 Uiso 1 1 calc R . .
C21 C 0.14437(19) 0.3829(4) 0.0811(2) 0.0470(10) Uani 1 1 d . . .
H21 H 0.1722 0.3605 0.1339 0.056 Uiso 1 1 calc R A .
C24 C 0.06414(17) 0.4480(4) -0.0725(2) 0.0447(9) Uani 1 1 d . A .
H24 H 0.0364 0.4715 -0.1251 0.054 Uiso 1 1 calc R . .
C18 C 0.19736(18) 0.4215(4) -0.1222(2) 0.0456(9) Uani 1 1 d . A .
H18 H 0.1925 0.4457 -0.0742 0.055 Uiso 1 1 calc R . .
C23 C 0.06702(19) 0.5264(4) -0.0074(3) 0.0502(10) Uani 1 1 d . . .
H23 H 0.0414 0.6033 -0.0159 0.060 Uiso 1 1 calc R A .
C22 C 0.1066(2) 0.4933(4) 0.0688(2) 0.0503(11) Uani 1 1 d . A .
H22 H 0.1080 0.5464 0.1131 0.060 Uiso 1 1 calc R . .
C9 C 0.1202(2) -0.1307(4) -0.0517(2) 0.0535(11) Uani 1 1 d . . .
H9 H 0.0966 -0.1864 -0.0318 0.064 Uiso 1 1 calc R A .
C14 C 0.1684(2) 0.2932(4) -0.2406(3) 0.0568(12) Uani 1 1 d . A .
H14 H 0.1424 0.2283 -0.2763 0.068 Uiso 1 1 calc R . .
C10 C 0.1732(2) -0.1787(4) -0.0559(2) 0.0619(13) Uani 1 1 d . A .
H10 H 0.1855 -0.2688 -0.0408 0.074 Uiso 1 1 calc R . .
C17 C 0.2430(2) 0.4823(5) -0.1412(3) 0.0586(12) Uani 1 1 d . . .
H17 H 0.2687 0.5483 -0.1061 0.070 Uiso 1 1 calc R A .
C15 C 0.2149(2) 0.3523(4) -0.2587(3) 0.0586(12) Uani 1 1 d . . .
H15 H 0.2211 0.3256 -0.3054 0.070 Uiso 1 1 calc R A .
C11 C 0.2090(2) -0.0965(5) -0.0820(2) 0.0588(13) Uani 1 1 d . . .
H11 H 0.2462 -0.1297 -0.0838 0.071 Uiso 1 1 calc R A .
H1 H 0.0000 0.3774(3) -0.2500 0.012(10) Uiso 1 2 d SD A .
C1 C -0.0300(15) 0.238(3) -0.1647(13) 0.021(3) Uani 0.50 1 d PDU A 1
O1 O -0.0450(2) 0.2478(4) -0.1145(3) 0.0347(11) Uani 0.50 1 d PDU A 1
F1 F 0.0274(8) 0.2115(16) -0.3402(8) 0.028(3) Uani 0.50 1 d P A 2

loop_
_atom_site_aniso_label
_atom_site_aniso_U_11
_atom_site_aniso_U_22
_atom_site_aniso_U_33
_atom_site_aniso_U_23
_atom_site_aniso_U_13
_atom_site_aniso_U_12
Ru1 0.02126(19) 0.01768(19) 0.0282(2) 0.000 0.00679(14) 0.000
P1 0.0224(4) 0.0231(4) 0.0248(4) -0.0003(3) 0.0091(3) -0.0009(3)
N1 0.0252(13) 0.0216(13) 0.0247(13) 0.0008(10) 0.0114(10) -0.0006(10)
C7 0.0267(16) 0.0281(16) 0.0229(15) -0.0007(12) 0.0050(12) 0.0019(12)
C19 0.0296(17) 0.0320(17) 0.0294(16) -0.0060(13) 0.0138(14) -0.0068(13)
C13 0.0228(15) 0.0286(16) 0.0305(16) 0.0026(12) 0.0103(13) 0.0003(12)
C2 0.021(2) 0.023(2) 0.021(2) 0.000 0.0067(16) 0.000
C4 0.0251(16) 0.0323(17) 0.0328(17) -0.0028(13) 0.0149(13) -0.0029(13)
C3 0.0311(16) 0.0214(15) 0.0323(16) 0.0010(13) 0.0110(13) -0.0003(13)
C20 0.0358(18) 0.040(2) 0.0310(17) -0.0046(14) 0.0154(14) -0.0096(15)
C8 0.038(2) 0.0345(19) 0.0346(18) 0.0085(15) 0.0051(15) -0.0035(15)
C16 0.0283(19) 0.051(2) 0.058(2) 0.0165(19) 0.0179(18) -0.0045(16)
C6 0.040(2) 0.0273(18) 0.062(2) 0.0054(16) 0.0227(18) -0.0047(15)
C5 0.040(2) 0.057(2) 0.0330(19) -0.0011(16) 0.0217(16) -0.0115(17)
C12 0.0343(19) 0.055(2) 0.0291(18) 0.0035(15) 0.0091(15) 0.0161(16)
C21 0.054(2) 0.057(3) 0.0329(19) -0.0120(17) 0.0203(18) -0.020(2)
C24 0.041(2) 0.045(2) 0.045(2) -0.0108(17) 0.0124(17) 0.0037(17)
C18 0.047(2) 0.052(2) 0.042(2) -0.0079(17) 0.0208(18) -0.0222(18)
C23 0.047(2) 0.045(2) 0.066(3) -0.025(2) 0.030(2) -0.0066(18)
C22 0.061(3) 0.056(3) 0.051(2) -0.0285(19) 0.039(2) -0.030(2)
C9 0.058(3) 0.033(2) 0.049(2) 0.0113(17) -0.002(2) -0.0038(18)
C14 0.071(3) 0.058(3) 0.060(3) -0.022(2) 0.046(2) -0.037(2)
C10 0.087(3) 0.034(2) 0.038(2) 0.0022(17) -0.004(2) 0.020(2)
C17 0.055(3) 0.068(3) 0.051(2) -0.008(2) 0.019(2) -0.036(2)
C15 0.073(3) 0.058(3) 0.070(3) -0.007(2) 0.055(3) -0.017(2)
C11 0.064(3) 0.068(3) 0.037(2) 0.005(2) 0.011(2) 0.041(2)
C1 0.021(5) 0.013(8) 0.029(5) -0.006(4) 0.010(4) 0.002(5)
O1 0.040(3) 0.036(3) 0.034(2) -0.0082(19) 0.020(2) -0.0048(19)
F1 0.030(4) 0.021(7) 0.032(3) 0.002(3) 0.012(3) -0.002(4)

loop_
_atom_type_symbol
_atom_type_description
_atom_type_scat_dispersion_real
_atom_type_scat_dispersion_imag
_atom_type_scat_source
C C 0.0033 0.0016 'International Tables Vol C Tables 4.2.6.8 and 6.1.1.4'
H H 0.0000 0.0000 'International Tables Vol C Tables 4.2.6.8 and 6.1.1.4'
N N 0.0061 0.0033 'International Tables Vol C Tables 4.2.6.8 and 6.1.1.4'
P P 0.1023 0.0942 'International Tables Vol C Tables 4.2.6.8 and 6.1.1.4'
O O 0.0106 0.0060 'International Tables Vol C Tables 4.2.6.8 and 6.1.1.4'
Ru Ru -1.2594 0.8363 'International Tables Vol C Tables 4.2.6.8 and 6.1.1.4'
F F 0.0171 0.0103 'International Tables Vol C Tables 4.2.6.8 and 6.1.1.4'

loop_
_geom_angle_atom_site_label_1
_geom_angle_atom_site_label_2
_geom_angle_atom_site_label_3
_geom_angle
_geom_angle_site_symmetry_1
_geom_angle_site_symmetry_3
H1 Ru1 C1 83.7(10) . 2_554
H1 Ru1 C1 83.7(10) . .
C1 Ru1 C1 167.4(19) 2_554 .
H1 Ru1 F1 91.6(5) . 2_554
C1 Ru1 F1 174.7(8) 2_554 2_554
C1 Ru1 F1 8.2(14) . 2_554
H1 Ru1 F1 91.6(5) . .
C1 Ru1 F1 8.2(14) 2_554 .
C1 Ru1 F1 174.7(8) . .
F1 Ru1 F1 176.9(9) 2_554 .
H1 Ru1 C2 180.0 . .
C1 Ru1 C2 96.3(10) 2_554 .
C1 Ru1 C2 96.3(10) . .
F1 Ru1 C2 88.4(5) 2_554 .
F1 Ru1 C2 88.4(5) . .
H1 Ru1 P1 84.10(2) . .
C1 Ru1 P1 92.7(10) 2_554 .
C1 Ru1 P1 86.0(10) . .
F1 Ru1 P1 84.6(6) 2_554 .
F1 Ru1 P1 95.8(5) . .
C2 Ru1 P1 95.90(2) . .
H1 Ru1 P1 84.10(2) . 2_554
C1 Ru1 P1 86.0(10) 2_554 2_554
C1 Ru1 P1 92.7(10) . 2_554
F1 Ru1 P1 95.8(5) 2_554 2_554
F1 Ru1 P1 84.6(6) . 2_554
C2 Ru1 P1 95.90(2) . 2_554
P1 Ru1 P1 168.21(4) . 2_554
C7 P1 C19 102.84(14) . .
C7 P1 C13 103.36(14) . .
C19 P1 C13 101.30(14) . .
C7 P1 Ru1 113.76(10) . .
C19 P1 Ru1 114.35(11) . .
C13 P1 Ru1 119.16(10) . .
C2 N1 C3 112.4(2) . .
C2 N1 C4 126.4(3) . .
C3 N1 C4 121.2(2) . .
C12 C7 C8 118.5(3) . .
C12 C7 P1 124.9(3) . .
C8 C7 P1 116.3(2) . .
C24 C19 C20 118.6(3) . .
C24 C19 P1 119.1(3) . .
C20 C19 P1 122.2(3) . .
C18 C13 C14 117.6(3) . .
C18 C13 P1 122.2(3) . .
C14 C13 P1 120.2(3) . .
N1 C2 N1 102.6(3) 2_554 .
N1 C2 Ru1 128.70(17) 2_554 .
N1 C2 Ru1 128.70(17) . .
N1 C4 C5 113.7(3) . .
C3 C3 N1 106.28(16) 2_554 .
C3 C3 C6 130.58(19) 2_554 .
N1 C3 C6 123.0(3) . .
C21 C20 C19 120.6(4) . .
C9 C8 C7 121.0(4) . .
C17 C16 C15 118.8(3) . .
C11 C12 C7 120.1(4) . .
C22 C21 C20 120.1(4) . .
C19 C24 C23 120.5(4) . .
C13 C18 C17 120.7(4) . .
C22 C23 C24 120.4(4) . .
C23 C22 C21 119.9(3) . .
C10 C9 C8 120.1(4) . .
C13 C14 C15 121.6(4) . .
C9 C10 C11 120.3(4) . .
C16 C17 C18 121.2(4) . .
C16 C15 C14 120.0(4) . .
C10 C11 C12 120.0(4) . .
O1 C1 Ru1 177(3) . .

loop_
_geom_bond_atom_site_label_1
_geom_bond_atom_site_label_2
_geom_bond_distance
_geom_bond_site_symmetry_2
Ru1 H1 1.600(3) .
Ru1 C1 1.944(5) 2_554
Ru1 C1 1.944(5) .
Ru1 F1 1.976(5) 2_554
Ru1 F1 1.976(5) .
Ru1 C2 2.196(4) .
Ru1 P1 2.3540(7) .
Ru1 P1 2.3540(7) 2_554
P1 C7 1.826(3) .
P1 C19 1.827(3) .
P1 C13 1.839(3) .
N1 C2 1.361(3) .
N1 C3 1.401(4) .
N1 C4 1.463(4) .
C7 C12 1.392(4) .
C7 C8 1.396(5) .
C19 C24 1.383(5) .
C19 C20 1.393(4) .
C13 C18 1.375(5) .
C13 C14 1.377(5) .
C2 N1 1.361(3) 2_554
C4 C5 1.517(4) .
C3 C3 1.339(6) 2_554
C3 C6 1.497(4) .
C20 C21 1.388(5) .
C8 C9 1.376(5) .
C16 C17 1.365(6) .
C16 C15 1.369(6) .
C12 C11 1.390(5) .
C21 C22 1.379(6) .
C24 C23 1.393(5) .
C18 C17 1.390(5) .
C23 C22 1.370(6) .
C9 C10 1.369(6) .
C14 C15 1.392(5) .
C10 C11 1.384(7) .
C1 O1 1.100(3) .
